data_2213805
loop_
_publ_author_name
'Okabe, Nobuo'
'Tsuji, Akio'
'Yodoshi, Masahiro'

_publ_section_title (Benzoato-\k^2^<i>O</i>,<i>O</i>')chlorido(di-2-pyridylamine-\k^2^<i>N</i>,<i>N</i>')copper(II)
_journal_issue 6
_journal_name_full 'Acta Crystallographica Section E'
_journal_page_first m1756
_journal_page_last m1757
_journal_paper_doi 10.1107/S1600536807023495
_journal_volume 63
_journal_year 2007
_chemical_formula_iupac '[Cu (C7 H5 O2) Cl (C10 H9 N3)]'
_chemical_formula_moiety 'C17 H14 Cl Cu N3 O2 '
_chemical_formula_sum 'C17 H14 Cl Cu N3 O2'
_chemical_formula_weight 391.31
_chemical_name_systematic
;
(Benzoato-\k^2^<i>O</i>,<i>O</i>')chlorido(di-2-pyridylamine-
\k^2^<i>N</i>,<i>N</i>')copper(II)
;
_space_group_IT_number 62
_symmetry_cell_setting orthorhombic
_symmetry_space_group_name_Hall '-P 2ac 2n'
_symmetry_space_group_name_H-M 'P n m a'
_cell_angle_alpha 90
_cell_angle_beta 90
_cell_angle_gamma 90
_cell_formula_units_Z 4
_cell_length_a 19.31(2)
_cell_length_b 11.770(10)
_cell_length_c 6.958(6)
_cell_measurement_reflns_used 13658
_cell_measurement_temperature 123.1
_cell_measurement_theta_max 27.5
_cell_measurement_theta_min 3.1
_cell_volume 1581(3)
_computing_cell_refinement RAPID-AUTO
_computing_data_collection 'RAPID-AUTO (Rigaku, 1998)'
_computing_data_reduction
;
CrystalStructure (Rigaku/MSC, 2005) and CRYSTALS
(Betteridge <i>et al.</i>,  2003)
;
_computing_molecular_graphics
;
ORTEP-3 (Farrugia, 1997), and PLATON (Spek, 2003)
;
_computing_publication_material CrystalStructure
_computing_structure_refinement 'SHELXL97 (Sheldrick, 1997)'
_computing_structure_solution 'SIR97 (Altomare et al., 1999)'
_diffrn_detector_area_resol_mean 10.00
_diffrn_measured_fraction_theta_full 0.9957
_diffrn_measured_fraction_theta_max 0.9957
_diffrn_measurement_device_type 'Rigaku R-AXIS RAPID'
_diffrn_measurement_method \w
_diffrn_radiation_type 'Mo K\a'
_diffrn_radiation_wavelength 0.7107
_diffrn_reflns_av_R_equivalents 0.015
_diffrn_reflns_limit_h_max 25
_diffrn_reflns_limit_h_min -25
_diffrn_reflns_limit_k_max 15
_diffrn_reflns_limit_k_min -15
_diffrn_reflns_limit_l_max 9
_diffrn_reflns_limit_l_min -8
_diffrn_reflns_number 15128
_diffrn_reflns_theta_full 27.48
_diffrn_reflns_theta_max 27.48
_exptl_absorpt_coefficient_mu 1.565
_exptl_absorpt_correction_T_max 0.840
_exptl_absorpt_correction_T_min 0.587
_exptl_absorpt_correction_type multi-scan
_exptl_absorpt_process_details
;
(ABSCOR : Higashi,1995)
;
_exptl_crystal_colour green
_exptl_crystal_density_diffrn 1.644
_exptl_crystal_density_method 'not measured'
_exptl_crystal_description plate
_exptl_crystal_F_000 796.0
_exptl_crystal_size_max 0.40
_exptl_crystal_size_mid 0.40
_exptl_crystal_size_min 0.10
_refine_diff_density_max 0.34
_refine_diff_density_min -1.17
_refine_ls_extinction_method none
_refine_ls_goodness_of_fit_ref 1.124
_refine_ls_hydrogen_treatment constr
_refine_ls_number_parameters 119
_refine_ls_number_reflns 1893
_refine_ls_R_factor_gt 0.0250
_refine_ls_shift/su_max 0.0000
_refine_ls_structure_factor_coef Fsqd
_refine_ls_weighting_details 'w = 1/[\s^2^(Fo^2^)+(0.0341P)^2^+1.7191P] where P=(Fo^2^+2Fc^2^)/3'
_refine_ls_weighting_scheme calc
_refine_ls_wR_factor_ref 0.0720
_reflns_number_gt 1746
_reflns_number_total 1893
_reflns_threshold_expression F^2^>2.0\s(F^2^)
_cod_data_source_file hb2414.cif
_cod_data_source_block I
_cod_original_formula_sum 'C17 H14 Cl Cu N3 O2 '
_cod_database_code 2213805

loop_
_symmetry_equiv_pos_site_id
_symmetry_equiv_pos_as_xyz
1 +X,+Y,+Z
2 1/2-X,1/2+Y,1/2+Z
3 +X,1/2-Y,+Z
4 1/2-X,-Y,1/2+Z
5 -X,-Y,-Z
6 1/2+X,1/2-Y,1/2-Z
7 -X,1/2+Y,-Z
8 1/2+X,+Y,1/2-Z

loop_
_atom_site_type_symbol
_atom_site_label
_atom_site_fract_x
_atom_site_fract_y
_atom_site_fract_z
_atom_site_U_iso_or_equiv
_atom_site_adp_type
_atom_site_calc_flag
_atom_site_refinement_flags
_atom_site_occupancy
Cu Cu1 0.618240(10) 0.2500 0.18707(4) 0.01440(10) Uani d S 1.00
Cl Cl1 0.50045(3) 0.2500 0.03740(8) 0.01980(10) Uani d S 1.00
O O1 0.67196(6) 0.34260(10) -0.0121(2) 0.0190(3) Uani d . 1.00
N N1 0.60171(7) 0.37230(10) 0.3734(2) 0.0148(3) Uani d . 1.00
N N2 0.56220(10) 0.2500 0.6194(3) 0.0166(4) Uani d S 1.00
C C1 0.61517(9) 0.4801(2) 0.3141(3) 0.0201(4) Uani d . 1.00
C C2 0.60490(10) 0.5735(2) 0.4273(3) 0.0238(4) Uani d . 1.00
C C3 0.57907(9) 0.55760(10) 0.6132(3) 0.0210(4) Uani d . 1.00
C C4 0.56524(9) 0.4495(2) 0.6754(2) 0.0183(3) Uani d . 1.00
C C5 0.57716(8) 0.35700(10) 0.5513(2) 0.0146(3) Uani d . 1.00
C C6 0.69030(10) 0.2500 -0.0902(3) 0.0153(4) Uani d S 1.00
C C7 0.72990(10) 0.2500 -0.2737(3) 0.0144(4) Uani d S 1.00
C C8 0.74776(9) 0.14750(10) -0.3616(3) 0.0178(3) Uani d . 1.00
C C9 0.78256(9) 0.14760(10) -0.5363(3) 0.0203(3) Uani d . 1.00
C C10 0.79930(10) 0.2500 -0.6228(4) 0.0208(5) Uani d S 1.00
H H1 0.6322 0.4908 0.1905 0.024 Uiso c R 1.00
H H2 0.6148 0.6460 0.3816 0.028 Uiso c R 1.00
H H3 0.5714 0.6195 0.6935 0.025 Uiso c R 1.00
H H4 0.5481 0.4373 0.7986 0.022 Uiso c R 1.00
H H5 0.5391 0.2500 0.7250 0.020 Uiso c R 1.00
H H6 0.7363 0.0791 -0.3030 0.021 Uiso c R 1.00
H H7 0.7945 0.0793 -0.5948 0.024 Uiso c R 1.00
H H8 0.8221 0.2500 -0.7405 0.025 Uiso c R 1.00

loop_
_atom_site_aniso_label
_atom_site_aniso_U_11
_atom_site_aniso_U_22
_atom_site_aniso_U_33
_atom_site_aniso_U_12
_atom_site_aniso_U_13
_atom_site_aniso_U_23
Cu1 0.0185(2) 0.0141(2) 0.0105(2) 0.0000 0.00300(10) 0.0000
Cl1 0.0175(3) 0.0296(3) 0.0125(3) 0.0000 0.0023(2) 0.0000
O1 0.0228(6) 0.0191(6) 0.0150(6) 0.0009(5) 0.0050(5) -0.0011(5)
N1 0.0159(6) 0.0150(6) 0.0136(6) -0.0010(5) 0.0010(5) -0.0012(5)
N2 0.0200(10) 0.0210(10) 0.0092(9) 0.0000 0.0052(8) 0.0000
C1 0.0234(9) 0.0182(9) 0.0187(9) -0.0028(6) 0.0043(6) 0.0000(7)
C2 0.0264(9) 0.0156(8) 0.0292(9) -0.0030(7) 0.0046(8) -0.0017(7)
C3 0.0201(8) 0.0197(8) 0.0233(9) 0.0006(7) -0.0007(7) -0.0085(7)
C4 0.0167(7) 0.0236(9) 0.0146(8) 0.0020(6) -0.0001(6) -0.0040(6)
C5 0.0124(7) 0.0182(8) 0.0133(7) 0.0000(6) -0.0011(6) -0.0010(6)
C6 0.0140(10) 0.0200(10) 0.0120(10) 0.0000 -0.0014(9) 0.0000
C7 0.0120(9) 0.0180(10) 0.0130(10) 0.0000 -0.0004(9) 0.0000
C8 0.0182(7) 0.0167(8) 0.0185(8) -0.0010(6) 0.0023(6) 0.0009(7)
C9 0.0212(8) 0.0206(8) 0.0190(8) 0.0002(6) 0.0036(7) -0.0053(7)
C10 0.0200(10) 0.0300(10) 0.0120(10) 0.0000 0.0054(9) 0.0000

loop_
_atom_type_symbol
_atom_type_description
_atom_type_scat_dispersion_real
_atom_type_scat_dispersion_imag
_atom_type_scat_source
C C 0.003 0.002
;
International Tables for Crystallography
(1992, Vol. C, Tables 4.2.6.8 and 6.1.1.4)
;
H H 0.000 0.000
;
International Tables for Crystallography
(1992, Vol. C, Table 6.1.1.4)
;
O O 0.011 0.006
;
International Tables for Crystallography
(1992, Vol. C, Tables 4.2.6.8 and 6.1.1.4)
;
N N 0.006 0.003
;
International Tables for Crystallography
(1992, Vol. C, Tables 4.2.6.8 and 6.1.1.4)
;
Cu Cu 0.320 1.265
;
International Tables for Crystallography
(1992, Vol. C, Tables 4.2.6.8 and 6.1.1.4)
;
Cl Cl 0.148 0.159
;
International Tables for Crystallography
(1992, Vol. C, Tables 4.2.6.8 and 6.1.1.4)
;

loop_
_geom_angle_atom_site_label_1
_geom_angle_atom_site_label_2
_geom_angle_atom_site_label_3
_geom_angle_site_symmetry_1
_geom_angle_site_symmetry_3
_geom_angle
_geom_angle_publ_flag
Cl1 Cu1 O1 . . 100.32(4) n
Cl1 Cu1 O1 . 3_555 100.32(4) ?
Cl1 Cu1 N1 . . 97.30(4) n
Cl1 Cu1 N1 . 3_555 97.30(4) ?
O1 Cu1 O1 . 3_555 64.43(5) n
O1 Cu1 N1 . . 97.97(5) ?
O1 Cu1 N1 . 3_555 156.99(5) ?
O1 Cu1 N1 3_555 . 156.99(5) ?
O1 Cu1 N1 3_555 3_555 97.97(5) ?
N1 Cu1 N1 . 3_555 94.33(6) n
C6 O1 Cu1 . . 88.50(10) ?
C1 N1 Cu1 . . 117.00(10) ?
C1 N1 C5 . . 118.30(10) ?
C5 N1 Cu1 . . 124.70(10) ?
C5 N2 C5 . 3_555 132.5(2) ?
C5 N2 H5 . . 113.7538 ?
C5 N2 H5 3_555 . 113.7538 ?
C2 C1 N1 . . 123.3(2) ?
C2 C1 H1 . . 118.3538 ?
H1 C1 N1 . . 118.3581 ?
C3 C2 C1 . . 118.5(2) ?
C3 C2 H2 . . 120.7669 ?
H2 C2 C1 . . 120.7624 ?
C4 C3 C2 . . 119.0(2) ?
C4 C3 H3 . . 120.4892 ?
H3 C3 C2 . . 120.4784 ?
C5 C4 C3 . . 119.5(2) ?
C5 C4 H4 . . 120.2397 ?
H4 C4 C3 . . 120.2411 ?
O1 C6 O1 3_555 . 118.5(2) ?
O1 C6 C7 3_555 . 120.70(10) ?
C7 C6 O1 . .[ 120.70(10) ?
C8 C7 C6 . . 120.20(10) ?
C8 C7 C8 . 3_555 119.6(2) ?
C8 C7 C6 3_555 . 120.20(10) ?
C9 C8 C7 . . 120.2(2) ?
C9 C8 H6 . . 119.9074 ?
H6 C8 C7 . . 119.9042 ?
C10 C9 C8 . . 119.5(2) ?
C10 C9 H7 . . 120.2314 ?
H7 C9 C8 . . 120.2290 ?
C9 C10 C9 3_555 . 120.9(2) ?
C9 C10 H8 3_555 . 119.5321 ?
H8 C10 C9 . . 119.5321 ?

loop_
_geom_bond_atom_site_label_1
_geom_bond_atom_site_label_2
_geom_bond_site_symmetry_2
_geom_bond_distance
_geom_bond_publ_flag
Cu1 Cl1 . 2.502(3) yes
Cu1 O1 . 2.0460(10) yes
Cu1 O1 3_555 2.0460(10) ?
Cu1 N1 . 1.9630(10) yes
Cu1 N1 3_555 1.9630(10) ?
C6 O1 . 1.269(2) ?
N1 C1 . 1.359(2) ?
N1 C5 . 1.338(2) ?
N2 C5 . 1.377(2) ?
N2 C5 3_555 1.377(2) ?
N2 H5 . 0.8600 ?
C1 C2 . 1.367(3) ?
C1 H1 . 0.9300 ?
C2 C3 . 1.399(3) ?
C2 H2 . 0.9299 ?
C3 C4 . 1.370(3) ?
C3 H3 . 0.9300 ?
C4 C5 . 1.409(2) ?
C4 H4 . 0.9300 ?
C6 O1 3_555 1.269(2) ?
C6 C7 . 1.488(3) ?
C7 C8 . 1.396(2) ?
C7 C8 3_555 1.396(2) ?
C8 C9 . 1.389(2) ?
C8 H6 . 0.9300 ?
C9 C10 . 1.386(2) ?
C9 H7 . 0.9300 ?
C10 C9 3_555 1.386(2) ?
C10 H8 . 0.9300 ?

loop_
_geom_hbond_atom_site_label_D
_geom_hbond_atom_site_label_H
_geom_hbond_atom_site_label_A
_geom_hbond_site_symmetry_A
_geom_hbond_distance_DH
_geom_hbond_distance_HA
_geom_hbond_distance_DA
_geom_hbond_angle_DHA
_geom_hbond_publ_flag
N2 H5 Cl1 1_556 0.86 2.3 3.144(2) 168 yes

loop_
_geom_torsion_atom_site_label_1
_geom_torsion_atom_site_label_2
_geom_torsion_atom_site_label_3
_geom_torsion_atom_site_label_4
_geom_torsion
Cl1 Cu1 O1 C6 -94.68(11)
Cl1 Cu1 N1 C1 -89.35(12)
Cu1 O1 C6 C7 174.32(17)
Cu1 N1 C1 C2 178.80(10)
Cu1 N1 C5 N2 1.0(2)
Cu1 N1 C5 C4 -178.60(10)
H5 N2 C5 N1 -168.0
H5 N2 C5 C4 11.6
N1 C1 C2 C3 -0.1(2)
C1 C2 C3 C4 0.1(2)
C2 C3 C4 C5 0.0(2)
C3 C4 C5 N1 -0.1(2)
C3 C4 C5 N2 -179.67(17)
O1 C6 C7 C8 -177.83(18)
C6 C7 C8 C9 177.7(3)
C7 C8 C9 C10 -0.1(2)
C8 C9 C10 H8 -179.2
